data_1574185
loop_
_publ_author_name
'Zhao, Tiankun'
'Zhang, Qi'
'Zhao, Jialiu'
'Mei, Dongyu'
'Ma, Jing'
'Correia, Isabel'
'Yang, Zhongduo'
'Kim, Sa-Hyun'
'Huhn, Thomas'

_publ_section_title
;
 Synthesis and X-ray structure analysis of cytotoxic 2-picolylamino-type
 Hf<sup>IV</sup>-bis-chelated complexes.
;
_journal_issue 16
_journal_name_full 'Dalton transactions (Cambridge, England : 2003)'
_journal_page_first 6674
_journal_page_last 6683
_journal_paper_doi 10.1039/d4dt02859g
_journal_volume 54
_journal_year 2025
_chemical_formula_sum 'C43 H52 Cl Hf N3 O6'
_chemical_formula_weight 920.810
_space_group_IT_number 14
_space_group_name_Hall '-P 2yn'
_space_group_name_H-M_alt 'P 1 21/n 1'
_symmetry_Int_Tables_number 14
_symmetry_space_group_name_Hall '-P 2yn'
_symmetry_space_group_name_H-M 'P 1 21/n 1'
_audit_block_doi 10.5517/ccdc.csd.cc2l7v4v
_audit_creation_date 2023-10-11
_audit_update_record
;
2024-10-12 deposited with the CCDC.	2025-03-18 downloaded from the CCDC.
;
_cell_angle_alpha 90.000
_cell_angle_beta 113.719(3)
_cell_angle_gamma 90.000
_cell_formula_units_Z 4
_cell_length_a 14.8827(4)
_cell_length_b 21.1323(5)
_cell_length_c 16.3445(4)
_cell_volume 4706.2(2)
_refine_ls_R_factor_all 0.063
_cod_data_source_file d4dt02859g2.cif
_cod_data_source_block lllll
_cod_depositor_comments 'Adding full bibliography for 1574184--1574185.cif.'
_cod_original_sg_symbol_Hall -P_2yn
_cod_database_code 1574185
_audit_creation_methodolex2 1.5

loop_
_symmetry_equiv_pos_site_id
_symmetry_equiv_pos_as_xyz
1 x,y,z
2 1/2-x,1/2+y,1/2-z
3 -x,-y,-z
4 1/2+x,1/2-y,1/2+z

loop_
_atom_site_aniso_label
_atom_site_aniso_U_11
_atom_site_aniso_U_22
_atom_site_aniso_U_33
_atom_site_aniso_U_12
_atom_site_aniso_U_13
_atom_site_aniso_U_23
Hf1 0.02424(13) 0.02850(14) 0.02131(13) 0.00089(10) 0.00742(9) 0.00022(10)
Cl1 0.0353(7) 0.0524(8) 0.0308(6) 0.0002(6) 0.0027(5) -0.0110(6)
O2 0.0239(17) 0.0334(18) 0.0220(15) 0.0014(13) 0.0079(13) -0.0010(13)
O4 0.0331(18) 0.0224(17) 0.0233(15) -0.0004(14) 0.0094(13) 0.0019(13)
O1 0.0270(17) 0.0280(17) 0.0231(15) -0.0005(14) 0.0122(13) 0.0002(13)
O3 0.0271(17) 0.035(2) 0.0205(15) 0.0046(14) 0.0045(13) 0.0051(13)
O6 0.042(2) 0.033(2) 0.0319(18) -0.0020(16) 0.0091(16) 0.0010(15)
O5 0.041(2) 0.044(2) 0.0259(17) 0.0098(18) 0.0073(15) 0.0088(16)
N3 0.023(2) 0.034(3) 0.0216(19) -0.0004(17) 0.0089(16) -0.0035(16)
N2 0.029(2) 0.029(2) 0.0231(19) -0.0027(17) 0.0129(16) -0.0011(16)
N1 0.029(2) 0.027(2) 0.0261(19) 0.0008(17) 0.0096(17) -0.0006(16)
C16 0.025(2) 0.030(3) 0.024(2) -0.0047(19) 0.0089(19) -0.0026(19)
C22 0.027(3) 0.028(3) 0.028(2) 0.001(2) 0.013(2) -0.003(2)
C19 0.023(2) 0.044(3) 0.024(2) 0.005(2) 0.0046(19) 0.003(2)
C17 0.028(2) 0.034(3) 0.021(2) 0.000(2) 0.0125(19) 0.002(2)
C8 0.031(3) 0.030(3) 0.020(2) -0.002(2) 0.0103(19) -0.0006(19)
C31 0.022(2) 0.032(3) 0.023(2) 0.004(2) 0.0058(18) 0.0006(19)
C18 0.027(2) 0.038(3) 0.028(2) -0.008(2) 0.011(2) -0.004(2)
C20 0.028(3) 0.037(3) 0.026(2) 0.004(2) 0.007(2) 0.005(2)
C15 0.030(3) 0.032(3) 0.025(2) -0.003(2) 0.015(2) 0.0039(19)
C24 0.027(3) 0.039(3) 0.034(3) 0.002(2) 0.015(2) -0.003(2)
C5 0.025(2) 0.037(3) 0.020(2) 0.003(2) 0.0088(18) 0.002(2)
C39 0.039(3) 0.032(3) 0.037(3) 0.001(2) 0.019(2) 0.003(2)
C6 0.027(3) 0.042(3) 0.026(2) 0.002(2) 0.009(2) 0.006(2)
C23 0.024(2) 0.031(3) 0.031(2) -0.004(2) 0.012(2) -0.008(2)
C30 0.027(3) 0.033(3) 0.022(2) 0.008(2) 0.0053(19) 0.0033(19)
C26 0.024(2) 0.050(3) 0.019(2) 0.002(2) 0.0061(19) -0.002(2)
C7 0.027(3) 0.041(3) 0.023(2) -0.003(2) 0.009(2) 0.006(2)
C21 0.034(3) 0.036(3) 0.027(2) 0.004(2) 0.013(2) 0.004(2)
C9 0.036(3) 0.037(3) 0.018(2) 0.002(2) 0.011(2) 0.0044(19)
C32 0.025(2) 0.029(3) 0.020(2) 0.003(2) 0.0022(18) 0.0047(19)
C35 0.030(3) 0.032(3) 0.029(2) -0.001(2) 0.011(2) -0.002(2)
C10 0.027(2) 0.035(3) 0.020(2) -0.003(2) 0.0082(18) 0.0030(19)
C1 0.046(3) 0.040(3) 0.031(3) 0.002(3) 0.014(2) -0.005(2)
C29 0.025(2) 0.033(3) 0.028(2) 0.001(2) 0.013(2) 0.000(2)
C33 0.024(2) 0.037(3) 0.026(2) 0.006(2) 0.0114(19) 0.000(2)
C3 0.030(3) 0.043(3) 0.030(2) -0.002(2) 0.015(2) -0.003(2)
C43 0.032(3) 0.038(3) 0.043(3) 0.001(2) 0.018(2) -0.001(2)
C34 0.023(2) 0.029(3) 0.028(2) 0.0032(19) 0.006(2) -0.005(2)
C37 0.042(3) 0.033(3) 0.037(3) -0.001(2) 0.020(2) 0.004(2)
C28 0.027(2) 0.043(3) 0.026(2) 0.004(2) 0.013(2) 0.003(2)
C38 0.041(3) 0.035(3) 0.036(3) -0.008(2) 0.018(2) -0.005(2)
C27 0.025(3) 0.043(3) 0.023(2) 0.006(2) 0.011(2) 0.002(2)
C42 0.036(3) 0.053(4) 0.030(3) -0.002(3) 0.014(2) -0.008(2)
C36 0.030(3) 0.030(3) 0.026(2) -0.003(2) 0.012(2) -0.0011(19)
C25 0.028(3) 0.049(3) 0.029(3) -0.003(2) 0.013(2) -0.009(2)
C40 0.032(3) 0.039(3) 0.038(3) -0.005(2) 0.018(2) -0.010(2)
C41 0.055(4) 0.045(4) 0.059(4) -0.015(3) 0.039(3) -0.020(3)
C14 0.027(3) 0.046(3) 0.032(3) -0.002(2) 0.009(2) 0.002(2)
C2 0.038(3) 0.035(3) 0.032(3) 0.006(2) 0.011(2) 0.004(2)
C4 0.045(3) 0.044(3) 0.055(3) 0.006(3) 0.030(3) -0.005(3)
C13 0.038(3) 0.056(4) 0.060(4) -0.013(3) 0.017(3) -0.002(3)
C12 0.036(3) 0.054(4) 0.048(3) -0.004(3) 0.019(3) 0.001(3)
C11 0.036(3) 0.067(5) 0.041(3) -0.009(3) 0.002(3) 0.007(3)

loop_
_atom_site_label
_atom_site_type_symbol
_atom_site_fract_x
_atom_site_fract_y
_atom_site_fract_z
_atom_site_occupancy
_atom_site_symmetry_multiplicity
_atom_site_Wyckoff_symbol
_atom_site_attached_hydrogens
_atom_site_calc_flag
_atom_site_thermal_displace_type
_atom_site_U_iso_or_equiv
Hf1 Hf 0.2742(0) 0.4789(0) 0.6941(0) 1.000 4 e 1 d Uani 0.02524(9)
Cl1 Cl -0.0237(1) 0.3065(1) 0.3452(1) 1.000 4 e ? d Uani 0.0429(3)
O2 O 0.1887(2) 0.5016(2) 0.7554(2) 1.000 4 e ? d Uani 0.0268(7)
O4 O 0.2779(2) 0.3822(2) 0.7289(2) 1.000 4 e ? d Uani 0.0269(7)
O1 O 0.3797(2) 0.4802(2) 0.6480(2) 1.000 4 e ? d Uani 0.0253(7)
O3 O 0.1882(2) 0.5398(2) 0.5848(2) 1.000 4 e ? d Uani 0.0293(8)
O6 O 0.2260(3) 0.2820(2) 0.7003(2) 1.000 4 e ? d Uani 0.0373(9)
O5 O 0.0742(3) 0.5561(2) 0.4464(2) 1.000 4 e ? d Uani 0.0391(9)
N3 N 0.1656(3) 0.4215(2) 0.5783(2) 1.000 4 e ? d Uani 0.0264(9)
N2 N 0.4179(3) 0.4687(2) 0.8333(2) 1.000 4 e ? d Uani 0.0265(9)
N1 N 0.3379(3) 0.5821(2) 0.7483(3) 1.000 4 e ? d Uani 0.0277(9)
C16 C 0.4167(3) 0.5830(2) 0.8396(3) 1.000 4 e ? d Uani 0.0261(10)
H16A H 0.3875 0.5934 0.8827 1.000 4 e ? calc Uiso 0.03100
H16B H 0.4640 0.6170 0.8431 1.000 4 e ? calc Uiso 0.03100
C22 C 0.2257(4) 0.3370(2) 0.6789(3) 1.000 4 e ? d Uani 0.0271(10)
C19 C 0.6102(4) 0.4624(3) 0.9599(3) 1.000 4 e ? d Uani 0.0320(12)
H19 H 0.6766 0.4602 1.0016 1.000 4 e ? calc Uiso 0.03800
C17 C 0.4705(3) 0.5221(2) 0.8661(3) 1.000 4 e ? d Uani 0.027(1)
C8 C 0.5571(4) 0.6074(2) 0.7121(3) 1.000 4 e ? d Uani 0.0274(10)
H8 H 0.5594 0.6510 0.7272 1.000 4 e ? calc Uiso 0.03300
C31 C 0.1755(3) 0.5450(2) 0.8106(3) 1.000 4 e ? d Uani 0.0266(10)
C18 C 0.5673(4) 0.5199(3) 0.9280(3) 1.000 4 e ? d Uani 0.0306(11)
H18 H 0.6036 0.5579 0.9481 1.000 4 e ? calc Uiso 0.03700
C20 C 0.5557(4) 0.4081(3) 0.9305(3) 1.000 4 e ? d Uani 0.0317(11)
H20 H 0.5830 0.3679 0.9530 1.000 4 e ? calc Uiso 0.03800
C15 C 0.3783(4) 0.6081(2) 0.6848(3) 1.000 4 e ? d Uani 0.0275(10)
H15A H 0.3935 0.6535 0.6983 1.000 4 e ? calc Uiso 0.03300
H15B H 0.3270 0.6051 0.6233 1.000 4 e ? calc Uiso 0.03300
C24 C 0.0986(4) 0.3225(3) 0.5176(3) 1.000 4 e ? d Uani 0.0324(11)
H24 H 0.0932 0.2783 0.5252 1.000 4 e ? calc Uiso 0.03900
C5 C 0.5468(3) 0.4791(3) 0.6620(3) 1.000 4 e ? d Uani 0.0275(10)
C39 C 0.0309(4) 0.4555(3) 0.9241(3) 1.000 4 e ? d Uani 0.0351(12)
H39A H 0.0062 0.4122 0.9208 1.000 4 e ? calc Uiso 0.05300
H39B H -0.0241 0.4853 0.9073 1.000 4 e ? calc Uiso 0.05300
H39C H 0.0776 0.4644 0.9853 1.000 4 e ? calc Uiso 0.05300
C6 C 0.6331(4) 0.5154(3) 0.6883(3) 1.000 4 e ? d Uani 0.0322(11)
H6 H 0.6900 0.4953 0.6880 1.000 4 e ? calc Uiso 0.03900
C23 C 0.1584(3) 0.3598(2) 0.5858(3) 1.000 4 e ? d Uani 0.0281(11)
C30 C 0.2127(3) 0.6059(2) 0.8119(3) 1.000 4 e ? d Uani 0.0290(11)
C26 C 0.0495(4) 0.4168(3) 0.4277(3) 1.000 4 e ? d Uani 0.0318(12)
H26 H 0.0117 0.4372 0.3727 1.000 4 e ? calc Uiso 0.03800
C7 C 0.6414(4) 0.5785(3) 0.7146(3) 1.000 4 e ? d Uani 0.0309(11)
C21 C 0.4603(4) 0.4132(3) 0.8676(3) 1.000 4 e ? d Uani 0.0319(11)
H21 H 0.4228 0.3756 0.8476 1.000 4 e ? calc Uiso 0.03800
C9 C 0.4695(4) 0.5749(3) 0.6882(3) 1.000 4 e ? d Uani 0.0303(11)
C32 C 0.1263(3) 0.5286(2) 0.8649(3) 1.000 4 e ? d Uani 0.027(1)
C35 C 0.2055(4) 0.6504(3) 0.8727(3) 1.000 4 e ? d Uani 0.0305(11)
H35 H 0.2323 0.6915 0.8749 1.000 4 e ? calc Uiso 0.03700
C10 C 0.4649(4) 0.5112(2) 0.6651(3) 1.000 4 e ? d Uani 0.0277(11)
C1 C 0.4610(4) 0.4055(3) 0.5342(3) 1.000 4 e ? d Uani 0.0397(13)
H1A H 0.3974 0.4168 0.5348 1.000 4 e ? calc Uiso 0.06000
H1B H 0.4585 0.3618 0.5132 1.000 4 e ? calc Uiso 0.06000
H1C H 0.4757 0.4341 0.4940 1.000 4 e ? calc Uiso 0.06000
C29 C 0.2570(3) 0.6245(2) 0.7469(3) 1.000 4 e ? d Uani 0.0277(10)
H29A H 0.2046 0.6246 0.6857 1.000 4 e ? calc Uiso 0.03300
H29B H 0.2827 0.6682 0.7606 1.000 4 e ? calc Uiso 0.03300
C33 C 0.1199(3) 0.5754(2) 0.9230(3) 1.000 4 e ? d Uani 0.0285(11)
H33 H 0.0864 0.5656 0.9601 1.000 4 e ? calc Uiso 0.03400
C3 C 0.5414(4) 0.4114(3) 0.6292(3) 1.000 4 e ? d Uani 0.0333(11)
C43 C 0.0428(4) 0.6987(3) 0.9721(4) 1.000 4 e ? d Uani 0.0364(12)
H43A H 0.0142 0.7175 0.9123 1.000 4 e ? calc Uiso 0.05500
H43B H 0.0376 0.7286 1.0158 1.000 4 e ? calc Uiso 0.05500
H43C H 0.0072 0.6598 0.9728 1.000 4 e ? calc Uiso 0.05500
C34 C 0.1606(3) 0.6361(2) 0.9292(3) 1.000 4 e ? d Uani 0.0280(11)
C37 C 0.1633(4) 0.4119(3) 0.8857(3) 1.000 4 e ? d Uani 0.0362(12)
H37A H 0.1336 0.3697 0.8782 1.000 4 e ? calc Uiso 0.05400
H37B H 0.2090 0.4177 0.9481 1.000 4 e ? calc Uiso 0.05400
H37C H 0.1989 0.4159 0.8469 1.000 4 e ? calc Uiso 0.05400
C28 C 0.1229(4) 0.5217(3) 0.5075(3) 1.000 4 e ? d Uani 0.0313(11)
C38 C 0.0052(4) 0.4502(3) 0.7665(3) 1.000 4 e ? d Uani 0.0366(12)
H38A H 0.0363 0.4514 0.7238 1.000 4 e ? calc Uiso 0.05500
H38B H -0.0459 0.4828 0.7507 1.000 4 e ? calc Uiso 0.05500
H38C H -0.0242 0.4085 0.7646 1.000 4 e ? calc Uiso 0.05500
C27 C 0.1095(4) 0.4509(3) 0.5007(3) 1.000 4 e ? d Uani 0.0299(11)
C42 C 0.1956(4) 0.6538(3) 1.0912(3) 1.000 4 e ? d Uani 0.0394(13)
H42A H 0.1882 0.6836 1.1341 1.000 4 e ? calc Uiso 0.05900
H42B H 0.2655 0.6452 1.1079 1.000 4 e ? calc Uiso 0.05900
H42C H 0.1615 0.6143 1.0918 1.000 4 e ? calc Uiso 0.05900
C36 C 0.0822(4) 0.4627(2) 0.8603(3) 1.000 4 e ? d Uani 0.0282(11)
C25 C 0.0457(4) 0.3523(3) 0.4362(3) 1.000 4 e ? d Uani 0.0346(12)
C40 C 0.1508(4) 0.6831(3) 0.9962(3) 1.000 4 e ? d Uani 0.0350(12)
C41 C 0.2058(5) 0.7444(3) 0.9993(4) 1.000 4 e ? d Uani 0.0477(15)
H41A H 0.1772 0.7653 0.9409 1.000 4 e ? calc Uiso 0.07100
H41B H 0.2751 0.7350 1.0141 1.000 4 e ? calc Uiso 0.07100
H41C H 0.2006 0.7724 1.0450 1.000 4 e ? calc Uiso 0.07100
C14 C 0.7416(4) 0.6118(3) 0.7458(3) 1.000 4 e ? d Uani 0.0359(12)
C2 C 0.5186(4) 0.3657(3) 0.6919(3) 1.000 4 e ? d Uani 0.0362(12)
H2A H 0.5693 0.3698 0.7527 1.000 4 e ? calc Uiso 0.05400
H2B H 0.5177 0.3221 0.6710 1.000 4 e ? calc Uiso 0.05400
H2C H 0.4544 0.3761 0.6918 1.000 4 e ? calc Uiso 0.05400
C4 C 0.6379(4) 0.3890(3) 0.6263(4) 1.000 4 e ? d Uani 0.0447(14)
H4A H 0.6551 0.4167 0.5867 1.000 4 e ? calc Uiso 0.06700
H4B H 0.6303 0.3455 0.6037 1.000 4 e ? calc Uiso 0.06700
H4C H 0.6902 0.3905 0.6866 1.000 4 e ? calc Uiso 0.06700
C13 C 0.7328(5) 0.6822(3) 0.7604(5) 1.000 4 e ? d Uani 0.0521(16)
H13A H 0.6867 0.7014 0.7048 1.000 4 e ? calc Uiso 0.07800
H13B H 0.7973 0.7022 0.7781 1.000 4 e ? calc Uiso 0.07800
H13C H 0.7089 0.6883 0.8076 1.000 4 e ? calc Uiso 0.07800
C12 C 0.7870(4) 0.6032(3) 0.6779(4) 1.000 4 e ? d Uani 0.0454(14)
H12A H 0.7986 0.5581 0.6721 1.000 4 e ? calc Uiso 0.06800
H12B H 0.8494 0.6261 0.6981 1.000 4 e ? calc Uiso 0.06800
H12C H 0.7421 0.6198 0.6198 1.000 4 e ? calc Uiso 0.06800
C11 C 0.8091(4) 0.5814(3) 0.8339(4) 1.000 4 e ? d Uani 0.0525(17)
H11A H 0.7837 0.5898 0.8796 1.000 4 e ? calc Uiso 0.07900
H11B H 0.8752 0.5994 0.8529 1.000 4 e ? calc Uiso 0.07900
H11C H 0.8119 0.5356 0.8257 1.000 4 e ? calc Uiso 0.07900

loop_
_atom_type_symbol
_atom_type_oxidation_number
_atom_type_radius_bond
Hf ? 1.200
Cl ? 1.200
O ? 1.200
N ? 1.200
C ? 1.200
H ? 1.200

loop_
_geom_angle_atom_site_label_1
_geom_angle_atom_site_label_2
_geom_angle_atom_site_label_3
_geom_angle_site_symmetry_1
_geom_angle_site_symmetry_2
_geom_angle_site_symmetry_3
_geom_angle
_geom_angle_publ_flag
O2 Hf1 O4 . . . 92.93(14) no
O2 Hf1 O1 . . . 162.93(14) no
O2 Hf1 O3 . . . 89.25(13) no
O2 Hf1 N3 . . . 99.48(14) no
O2 Hf1 N2 . . . 92.91(13) no
O2 Hf1 N1 . . . 80.29(14) no
O4 Hf1 O3 . . . 137.91(12) no
O4 Hf1 N3 . . . 69.06(13) no
O4 Hf1 N2 . . . 75.17(13) no
O4 Hf1 N1 . . . 144.52(12) no
O1 Hf1 O4 . . . 100.03(13) no
O1 Hf1 O3 . . . 88.52(13) no
O1 Hf1 N3 . . . 95.53(13) no
O1 Hf1 N2 . . . 79.87(13) no
O1 Hf1 N1 . . . 82.71(14) no
O3 Hf1 N3 . . . 69.13(14) no
O3 Hf1 N2 . . . 146.72(13) no
O3 Hf1 N1 . . . 77.19(13) no
N3 Hf1 N2 . . . 142.56(14) no
N3 Hf1 N1 . . . 146.31(14) no
N1 Hf1 N2 . . . 70.50(13) no
C31 O2 Hf1 . . . 143.1(3) no
C22 O4 Hf1 . . . 126.9(3) no
C10 O1 Hf1 . . . 138.0(3) no
C28 O3 Hf1 . . . 126.2(3) no
C23 N3 Hf1 . . . 120.4(3) no
C23 N3 C27 . . . 119.9(4) no
C27 N3 Hf1 . . . 119.8(3) no
C17 N2 Hf1 . . . 116.6(3) no
C21 N2 Hf1 . . . 123.9(3) no
C21 N2 C17 . . . 117.6(4) no
C16 N1 Hf1 . . . 114.7(3) no
C16 N1 C15 . . . 108.5(4) no
C16 N1 C29 . . . 108.4(4) no
C15 N1 Hf1 . . . 106.6(3) no
C29 N1 Hf1 . . . 110.0(3) no
C29 N1 C15 . . . 108.3(4) no
N1 C16 H16A . . . 108.90 no
N1 C16 H16B . . . 108.90 no
N1 C16 C17 . . . 113.5(4) no
H16A C16 H16B . . . 107.70 no
C17 C16 H16A . . . 108.90 no
C17 C16 H16B . . . 108.90 no
O4 C22 C23 . . . 112.5(4) no
O6 C22 O4 . . . 126.4(4) no
O6 C22 C23 . . . 121.0(4) no
C18 C19 H19 . . . 120.40 no
C18 C19 C20 . . . 119.1(4) no
C20 C19 H19 . . . 120.40 no
N2 C17 C16 . . . 116.7(4) no
N2 C17 C18 . . . 121.7(5) no
C18 C17 C16 . . . 121.4(5) no
C7 C8 H8 . . . 119.00 no
C7 C8 C9 . . . 121.9(5) no
C9 C8 H8 . . . 119.00 no
O2 C31 C30 . . . 118.1(4) no
O2 C31 C32 . . . 120.5(4) no
C30 C31 C32 . . . 121.4(4) no
C19 C18 C17 . . . 119.5(5) no
C19 C18 H18 . . . 120.20 no
C17 C18 H18 . . . 120.20 no
C19 C20 H20 . . . 120.70 no
C19 C20 C21 . . . 118.6(5) no
C21 C20 H20 . . . 120.70 no
N1 C15 H15A . . . 108.70 no
N1 C15 H15B . . . 108.70 no
N1 C15 C9 . . . 114.2(4) no
H15A C15 H15B . . . 107.60 no
C9 C15 H15A . . . 108.70 no
C9 C15 H15B . . . 108.70 no
C23 C24 H24 . . . 121.60 no
C23 C24 C25 . . . 116.8(5) no
C25 C24 H24 . . . 121.60 no
C6 C5 C10 . . . 115.0(5) no
C6 C5 C3 . . . 122.2(4) no
C10 C5 C3 . . . 122.8(4) no
H39A C39 H39B . . . 109.50 no
H39A C39 H39C . . . 109.50 no
H39B C39 H39C . . . 109.50 no
C36 C39 H39A . . . 109.50 no
C36 C39 H39B . . . 109.50 no
C36 C39 H39C . . . 109.50 no
C5 C6 H6 . . . 117.50 no
C7 C6 C5 . . . 125.0(5) no
C7 C6 H6 . . . 117.50 no
N3 C23 C22 . . . 111.1(4) no
N3 C23 C24 . . . 123.1(5) no
C24 C23 C22 . . . 125.8(5) no
C31 C30 C35 . . . 119.0(5) no
C31 C30 C29 . . . 120.7(4) no
C35 C30 C29 . . . 120.3(5) no
C27 C26 H26 . . . 120.90 no
C25 C26 H26 . . . 120.90 no
C25 C26 C27 . . . 118.1(5) no
C8 C7 C6 . . . 116.7(5) no
C8 C7 C14 . . . 123.7(5) no
C6 C7 C14 . . . 119.7(5) no
N2 C21 C20 . . . 123.3(5) no
N2 C21 H21 . . . 118.40 no
C20 C21 H21 . . . 118.40 no
C8 C9 C15 . . . 120.7(5) no
C8 C9 C10 . . . 119.6(5) no
C10 C9 C15 . . . 119.6(5) no
C31 C32 C36 . . . 121.0(4) no
C33 C32 C31 . . . 116.8(5) no
C33 C32 C36 . . . 122.1(5) no
C30 C35 H35 . . . 119.20 no
C34 C35 C30 . . . 121.7(5) no
C34 C35 H35 . . . 119.20 no
O1 C10 C5 . . . 120.7(5) no
O1 C10 C9 . . . 117.6(4) no
C9 C10 C5 . . . 121.7(5) no
H1A C1 H1B . . . 109.50 no
H1A C1 H1C . . . 109.50 no
H1B C1 H1C . . . 109.50 no
C3 C1 H1A . . . 109.50 no
C3 C1 H1B . . . 109.50 no
C3 C1 H1C . . . 109.50 no
N1 C29 C30 . . . 114.2(4) no
N1 C29 H29A . . . 108.70 no
N1 C29 H29B . . . 108.70 no
C30 C29 H29A . . . 108.70 no
C30 C29 H29B . . . 108.70 no
H29A C29 H29B . . . 107.60 no
C32 C33 H33 . . . 118.40 no
C32 C33 C34 . . . 123.3(5) no
C34 C33 H33 . . . 118.40 no
C5 C3 C1 . . . 110.0(4) no
C5 C3 C2 . . . 110.5(4) no
C5 C3 C4 . . . 112.7(4) no
C1 C3 C2 . . . 109.3(5) no
C4 C3 C1 . . . 107.6(4) no
C4 C3 C2 . . . 106.7(5) no
H43A C43 H43B . . . 109.50 no
H43A C43 H43C . . . 109.50 no
H43B C43 H43C . . . 109.50 no
C40 C43 H43A . . . 109.50 no
C40 C43 H43B . . . 109.50 no
C40 C43 H43C . . . 109.50 no
C35 C34 C33 . . . 117.7(5) no
C35 C34 C40 . . . 123.4(5) no
C33 C34 C40 . . . 118.9(5) no
H37A C37 H37B . . . 109.50 no
H37A C37 H37C . . . 109.50 no
H37B C37 H37C . . . 109.50 no
C36 C37 H37A . . . 109.50 no
C36 C37 H37B . . . 109.50 no
C36 C37 H37C . . . 109.50 no
O3 C28 C27 . . . 112.8(4) no
O5 C28 O3 . . . 126.0(5) no
O5 C28 C27 . . . 121.1(4) no
H38A C38 H38B . . . 109.50 no
H38A C38 H38C . . . 109.50 no
H38B C38 H38C . . . 109.50 no
C36 C38 H38A . . . 109.50 no
C36 C38 H38B . . . 109.50 no
C36 C38 H38C . . . 109.50 no
N3 C27 C26 . . . 120.9(5) no
N3 C27 C28 . . . 111.8(4) no
C26 C27 C28 . . . 127.3(4) no
H42A C42 H42B . . . 109.50 no
H42A C42 H42C . . . 109.50 no
H42B C42 H42C . . . 109.50 no
C40 C42 H42A . . . 109.50 no
C40 C42 H42B . . . 109.50 no
C40 C42 H42C . . . 109.50 no
C39 C36 C37 . . . 107.4(4) no
C32 C36 C39 . . . 112.3(4) no
C32 C36 C37 . . . 110.3(4) no
C38 C36 C39 . . . 106.9(4) no
C38 C36 C32 . . . 110.0(4) no
C38 C36 C37 . . . 109.9(4) no
C24 C25 Cl1 . . . 118.7(4) no
C26 C25 Cl1 . . . 120.2(4) no
C26 C25 C24 . . . 121.0(5) no
C43 C40 C42 . . . 109.1(4) no
C34 C40 C43 . . . 110.4(4) no
C34 C40 C42 . . . 109.4(4) no
C41 C40 C43 . . . 108.7(5) no
C41 C40 C34 . . . 111.9(5) no
C41 C40 C42 . . . 107.3(5) no
C40 C41 H41A . . . 109.50 no
C40 C41 H41B . . . 109.50 no
C40 C41 H41C . . . 109.50 no
H41A C41 H41B . . . 109.50 no
H41A C41 H41C . . . 109.50 no
H41B C41 H41C . . . 109.50 no
C13 C14 C7 . . . 111.5(5) no
C13 C14 C12 . . . 108.7(5) no
C13 C14 C11 . . . 109.2(5) no
C12 C14 C7 . . . 111.0(4) no
C12 C14 C11 . . . 108.7(5) no
C11 C14 C7 . . . 107.7(5) no
C3 C2 H2A . . . 109.50 no
C3 C2 H2B . . . 109.50 no
C3 C2 H2C . . . 109.50 no
H2A C2 H2B . . . 109.50 no
H2A C2 H2C . . . 109.50 no
H2B C2 H2C . . . 109.50 no
C3 C4 H4A . . . 109.50 no
C3 C4 H4B . . . 109.50 no
C3 C4 H4C . . . 109.50 no
H4A C4 H4B . . . 109.50 no
H4A C4 H4C . . . 109.50 no
H4B C4 H4C . . . 109.50 no
C14 C13 H13A . . . 109.50 no
C14 C13 H13B . . . 109.50 no
C14 C13 H13C . . . 109.50 no
H13A C13 H13B . . . 109.50 no
H13A C13 H13C . . . 109.50 no
H13B C13 H13C . . . 109.50 no
C14 C12 H12A . . . 109.50 no
C14 C12 H12B . . . 109.50 no
C14 C12 H12C . . . 109.50 no
H12A C12 H12B . . . 109.50 no
H12A C12 H12C . . . 109.50 no
H12B C12 H12C . . . 109.50 no
C14 C11 H11A . . . 109.50 no
C14 C11 H11B . . . 109.50 no
C14 C11 H11C . . . 109.50 no
H11A C11 H11B . . . 109.50 no
H11A C11 H11C . . . 109.50 no
H11B C11 H11C . . . 109.50 no

loop_
_geom_bond_atom_site_label_1
_geom_bond_atom_site_label_2
_geom_bond_site_symmetry_1
_geom_bond_site_symmetry_2
_geom_bond_distance
_geom_bond_publ_flag
Hf1 O2 . . 1.969(3) no
Hf1 O4 . . 2.116(3) no
Hf1 O1 . . 1.998(3) no
Hf1 O3 . . 2.156(3) no
Hf1 N3 . . 2.282(4) no
Hf1 N2 . . 2.427(4) no
Hf1 N1 . . 2.402(4) no
Cl1 C25 . . 1.727(5) no
O2 C31 . . 1.355(6) no
O4 C22 . . 1.293(6) no
O1 C10 . . 1.353(6) no
O3 C28 . . 1.303(6) no
O6 C22 . . 1.214(6) no
O5 C28 . . 1.212(6) no
N3 C23 . . 1.318(7) no
N3 C27 . . 1.355(6) no
N2 C17 . . 1.355(7) no
N2 C21 . . 1.342(7) no
N1 C16 . . 1.481(6) no
N1 C15 . . 1.498(6) no
N1 C29 . . 1.492(6) no
C16 H16A . . 0.9900 no
C16 H16B . . 0.9900 no
C16 C17 . . 1.486(7) no
C22 C23 . . 1.525(7) no
C19 H19 . . 0.9500 no
C19 C18 . . 1.375(8) no
C19 C20 . . 1.375(8) no
C17 C18 . . 1.388(7) no
C8 H8 . . 0.9500 no
C8 C7 . . 1.381(7) no
C8 C9 . . 1.384(7) no
C31 C30 . . 1.399(7) no
C31 C32 . . 1.403(7) no
C18 H18 . . 0.9500 no
C20 H20 . . 0.9500 no
C20 C21 . . 1.383(7) no
C15 H15A . . 0.9900 no
C15 H15B . . 0.9900 no
C15 C9 . . 1.510(7) no
C24 H24 . . 0.9500 no
C24 C23 . . 1.363(7) no
C24 C25 . . 1.394(8) no
C5 C6 . . 1.406(7) no
C5 C10 . . 1.413(7) no
C5 C3 . . 1.520(8) no
C39 H39A . . 0.9800 no
C39 H39B . . 0.9800 no
C39 H39C . . 0.9800 no
C39 C36 . . 1.529(7) no
C6 H6 . . 0.9500 no
C6 C7 . . 1.391(8) no
C30 C35 . . 1.403(7) no
C30 C29 . . 1.512(7) no
C26 H26 . . 0.9500 no
C26 C27 . . 1.373(7) no
C26 C25 . . 1.372(8) no
C7 C14 . . 1.538(7) no
C21 H21 . . 0.9500 no
C9 C10 . . 1.392(7) no
C32 C33 . . 1.400(7) no
C32 C36 . . 1.529(7) no
C35 H35 . . 0.9500 no
C35 C34 . . 1.373(7) no
C1 H1A . . 0.9800 no
C1 H1B . . 0.9800 no
C1 H1C . . 0.9800 no
C1 C3 . . 1.538(7) no
C29 H29A . . 0.9900 no
C29 H29B . . 0.9900 no
C33 H33 . . 0.9500 no
C33 C34 . . 1.405(7) no
C3 C2 . . 1.542(8) no
C3 C4 . . 1.531(8) no
C43 H43A . . 0.9800 no
C43 H43B . . 0.9800 no
C43 H43C . . 0.9800 no
C43 C40 . . 1.530(7) no
C34 C40 . . 1.528(7) no
C37 H37A . . 0.9800 no
C37 H37B . . 0.9800 no
C37 H37C . . 0.9800 no
C37 C36 . . 1.543(7) no
C28 C27 . . 1.508(8) no
C38 H38A . . 0.9800 no
C38 H38B . . 0.9800 no
C38 H38C . . 0.9800 no
C38 C36 . . 1.522(7) no
C42 H42A . . 0.9800 no
C42 H42B . . 0.9800 no
C42 H42C . . 0.9800 no
C42 C40 . . 1.552(8) no
C40 C41 . . 1.522(8) no
C41 H41A . . 0.9800 no
C41 H41B . . 0.9800 no
C41 H41C . . 0.9800 no
C14 C13 . . 1.521(9) no
C14 C12 . . 1.525(8) no
C14 C11 . . 1.526(8) no
C2 H2A . . 0.9800 no
C2 H2B . . 0.9800 no
C2 H2C . . 0.9800 no
C4 H4A . . 0.9800 no
C4 H4B . . 0.9800 no
C4 H4C . . 0.9800 no
C13 H13A . . 0.9800 no
C13 H13B . . 0.9800 no
C13 H13C . . 0.9800 no
C12 H12A . . 0.9800 no
C12 H12B . . 0.9800 no
C12 H12C . . 0.9800 no
C11 H11A . . 0.9800 no
C11 H11B . . 0.9800 no
C11 H11C . . 0.9800 no

loop_
_geom_torsion_atom_site_label_1
_geom_torsion_atom_site_label_2
_geom_torsion_atom_site_label_3
_geom_torsion_atom_site_label_4
_geom_torsion_site_symmetry_1
_geom_torsion_site_symmetry_2
_geom_torsion_site_symmetry_3
_geom_torsion_site_symmetry_4
_geom_torsion
_geom_torsion_publ_flag
Hf1 O2 C31 C30 . . . . 25.5(7) no
Hf1 O2 C31 C32 . . . . -154.1(4) no
Hf1 O4 C22 O6 . . . . -177.4(4) no
Hf1 O4 C22 C23 . . . . 1.6(6) no
Hf1 O1 C10 C5 . . . . 141.2(4) no
Hf1 O1 C10 C9 . . . . -37.1(6) no
Hf1 O3 C28 O5 . . . . 179.5(4) no
Hf1 O3 C28 C27 . . . . 1.6(6) no
Hf1 N3 C23 C22 . . . . 2.8(5) no
Hf1 N3 C23 C24 . . . . -176.7(4) no
Hf1 N3 C27 C26 . . . . 174.6(4) no
Hf1 N3 C27 C28 . . . . -5.3(5) no
Hf1 N2 C17 C16 . . . . 25.6(5) no
Hf1 N2 C17 C18 . . . . -160.2(4) no
Hf1 N2 C21 C20 . . . . 160.3(4) no
Hf1 N1 C16 C17 . . . . 24.2(5) no
Hf1 N1 C15 C9 . . . . -69.2(4) no
Hf1 N1 C29 C30 . . . . 66.9(4) no
O2 C31 C30 C35 . . . . -175.9(4) no
O2 C31 C30 C29 . . . . 6.2(6) no
O2 C31 C32 C33 . . . . 177.1(4) no
O2 C31 C32 C36 . . . . -2.9(6) no
O4 C22 C23 N3 . . . . -2.8(6) no
O4 C22 C23 C24 . . . . 176.7(5) no
O3 C28 C27 N3 . . . . 2.5(6) no
O3 C28 C27 C26 . . . . -177.4(5) no
O6 C22 C23 N3 . . . . 176.4(5) no
O6 C22 C23 C24 . . . . -4.2(8) no
O5 C28 C27 N3 . . . . -175.5(5) no
O5 C28 C27 C26 . . . . 4.6(8) no
N2 C17 C18 C19 . . . . -2.7(7) no
N1 C16 C17 N2 . . . . -33.3(6) no
N1 C16 C17 C18 . . . . 152.5(4) no
N1 C15 C9 C8 . . . . -118.3(5) no
N1 C15 C9 C10 . . . . 63.1(6) no
C16 N1 C15 C9 . . . . 54.9(5) no
C16 N1 C29 C30 . . . . -59.3(5) no
C16 C17 C18 C19 . . . . 171.2(4) no
C19 C20 C21 N2 . . . . 0.2(8) no
C17 N2 C21 C20 . . . . -3.6(7) no
C8 C7 C14 C13 . . . . -8.2(7) no
C8 C7 C14 C12 . . . . -129.6(5) no
C8 C7 C14 C11 . . . . 111.6(6) no
C8 C9 C10 O1 . . . . 175.7(4) no
C8 C9 C10 C5 . . . . -2.5(7) no
C31 C30 C35 C34 . . . . -1.7(7) no
C31 C30 C29 N1 . . . . -55.0(6) no
C31 C32 C33 C34 . . . . -0.6(7) no
C31 C32 C36 C39 . . . . -179.2(4) no
C31 C32 C36 C37 . . . . 61.1(5) no
C31 C32 C36 C38 . . . . -60.3(6) no
C18 C19 C20 C21 . . . . 2.0(8) no
C20 C19 C18 C17 . . . . -0.8(7) no
C15 N1 C16 C17 . . . . -94.9(5) no
C15 N1 C29 C30 . . . . -176.9(4) no
C15 C9 C10 O1 . . . . -5.7(6) no
C15 C9 C10 C5 . . . . 176.1(4) no
C5 C6 C7 C8 . . . . -1.8(7) no
C5 C6 C7 C14 . . . . 177.2(4) no
C6 C5 C10 O1 . . . . -175.0(4) no
C6 C5 C10 C9 . . . . 3.2(6) no
C6 C5 C3 C1 . . . . -121.4(5) no
C6 C5 C3 C2 . . . . 117.9(5) no
C6 C5 C3 C4 . . . . -1.4(7) no
C6 C7 C14 C13 . . . . 172.8(5) no
C6 C7 C14 C12 . . . . 51.4(6) no
C6 C7 C14 C11 . . . . -67.4(6) no
C23 N3 C27 C26 . . . . -4.1(7) no
C23 N3 C27 C28 . . . . 176.0(4) no
C23 C24 C25 Cl1 . . . . 174.9(4) no
C23 C24 C25 C26 . . . . -4.0(8) no
C30 C31 C32 C33 . . . . -2.5(6) no
C30 C31 C32 C36 . . . . 177.5(4) no
C30 C35 C34 C33 . . . . -1.3(7) no
C30 C35 C34 C40 . . . . -179.8(4) no
C7 C8 C9 C15 . . . . -179.1(4) no
C7 C8 C9 C10 . . . . -0.5(7) no
C21 N2 C17 C16 . . . . -169.4(4) no
C21 N2 C17 C18 . . . . 4.8(7) no
C9 C8 C7 C6 . . . . 2.6(7) no
C9 C8 C7 C14 . . . . -176.4(4) no
C32 C31 C30 C35 . . . . 3.7(7) no
C32 C31 C30 C29 . . . . -174.2(4) no
C32 C33 C34 C35 . . . . 2.5(7) no
C32 C33 C34 C40 . . . . -178.9(4) no
C35 C30 C29 N1 . . . . 127.1(5) no
C35 C34 C40 C43 . . . . 115.2(5) no
C35 C34 C40 C42 . . . . -124.7(5) no
C35 C34 C40 C41 . . . . -6.0(7) no
C10 C5 C6 C7 . . . . -1.0(7) no
C10 C5 C3 C1 . . . . 55.9(6) no
C10 C5 C3 C2 . . . . -64.8(6) no
C10 C5 C3 C4 . . . . 176.0(4) no
C29 N1 C16 C17 . . . . 147.6(4) no
C29 N1 C15 C9 . . . . 172.4(4) no
C29 C30 C35 C34 . . . . 176.2(4) no
C33 C32 C36 C39 . . . . 0.8(6) no
C33 C32 C36 C37 . . . . -118.9(5) no
C33 C32 C36 C38 . . . . 119.7(5) no
C33 C34 C40 C43 . . . . -63.3(6) no
C33 C34 C40 C42 . . . . 56.8(6) no
C33 C34 C40 C41 . . . . 175.5(5) no
C3 C5 C6 C7 . . . . 176.6(5) no
C3 C5 C10 O1 . . . . 7.5(7) no
C3 C5 C10 C9 . . . . -174.4(4) no
C27 N3 C23 C22 . . . . -178.4(4) no
C27 N3 C23 C24 . . . . 2.1(7) no
C27 C26 C25 Cl1 . . . . -176.8(4) no
C27 C26 C25 C24 . . . . 2.1(8) no
C36 C32 C33 C34 . . . . 179.4(4) no
C25 C24 C23 N3 . . . . 1.9(8) no
C25 C24 C23 C22 . . . . -177.5(5) no
C25 C26 C27 N3 . . . . 2.0(7) no
C25 C26 C27 C28 . . . . -178.1(5) no
